data_1515148
loop_
_publ_author_name
'Chen, Sijie'
'Liu, Jianzhao'
'Liu, Yang'
'Su, Huimin'
'Hong, Yuning'
'Jim, Cathy K. W.'
'Kwok, Ryan T. K.'
'Zhao, Na'
'Qin, Wei'
'Lam, Jacky W. Y.'
'Wong, Kam Sing'
'Tang, Ben Zhong'

_publ_section_title
;
 An AIE-active hemicyanine fluorogen with stimuli-responsive red/blue
 emission: extending the pH sensing range by &#x201C;switch + knob&#x201D;
 effect
;
_journal_issue 6
_journal_name_full 'Chemical Science'
_journal_page_first 1804
_journal_paper_doi 10.1039/c2sc01108e
_journal_volume 3
_journal_year 2012
_chemical_formula_moiety 'C48 H43 N O3 S, (CCH2)0.1, (C2H5OH)0.9'
_chemical_formula_sum 'C49.9 H48.6 Cl0.2 N O3.9 S'
_chemical_formula_weight 763.85
_chemical_name_systematic
;
?
;
_space_group_IT_number 14
_space_group_name_Hall '-P 2ybc'
_symmetry_cell_setting monoclinic
_symmetry_space_group_name_Hall '-P 2ybc'
_symmetry_space_group_name_H-M 'P 1 21/c 1'
_atom_sites_solution_hydrogens geom
_atom_sites_solution_primary direct
_atom_sites_solution_secondary difmap
_audit_creation_date 2011-10-19
_audit_creation_method
;
Olex2 1.1-beta
(compiled Sep 28 2011 20:31:00, GUI svn.r3868)
;
_cell_angle_alpha 90.00
_cell_angle_beta 110.794(7)
_cell_angle_gamma 90.00
_cell_formula_units_Z 4
_cell_length_a 20.1837(12)
_cell_length_b 9.1091(5)
_cell_length_c 23.0754(13)
_cell_measurement_reflns_used 1051
_cell_measurement_temperature 173.00(14)
_cell_measurement_theta_max 71.5198
_cell_measurement_theta_min 5.0099
_cell_volume 3966.2(4)
_computing_cell_refinement
;
CrysAlisPro, Agilent Technologies,
Version 1.171.35.15 (release 03-08-2011 CrysAlis171 .NET)
(compiled Aug 3 2011,13:03:54)
;
_computing_data_collection
;
CrysAlisPro, Agilent Technologies,
Version 1.171.35.15 (release 03-08-2011 CrysAlis171 .NET)
(compiled Aug 3 2011,13:03:54)
;
_computing_data_reduction
;
CrysAlisPro, Agilent Technologies,
Version 1.171.35.15 (release 03-08-2011 CrysAlis171 .NET)
(compiled Aug 3 2011,13:03:54)
;
_computing_molecular_graphics
;
O. V. Dolomanov, L. J. Bourhis, R. J. Gildea, J. A. K. Howard and H. Puschmann,
OLEX2: a complete structure solution, refinement and analysis program.
J. Appl. Cryst. (2009). 42, 339-341.
;
_computing_publication_material
;
O. V. Dolomanov, L. J. Bourhis, R. J. Gildea, J. A. K. Howard and H. Puschmann,
OLEX2: a complete structure solution, refinement and analysis program.
J. Appl. Cryst. (2009). 42, 339-341.
;
_computing_structure_refinement
;
XL, G.M. Sheldrick, Acta Cryst.
(2008). A64, 112-122
;
_computing_structure_solution 'SHELXS-97 (Sheldrick, 1990)'
_diffrn_ambient_temperature 173.00(14)
_diffrn_detector_area_resol_mean 15.9578
_diffrn_measured_fraction_theta_full 0.979
_diffrn_measured_fraction_theta_max 0.978
_diffrn_measurement_details
;
1 omega 38.00 63.00 1.0000 16.0000
omega____ theta____ kappa____ phi______ frames
- 110.0000 -38.0000 -90.0000 25

2 omega -17.00 47.00 1.0000 5.0000
omega____ theta____ kappa____ phi______ frames
- 0.0000 -108.0000 26.0000 64

3 omega -99.00 -18.00 1.0000 8.0000
omega____ theta____ kappa____ phi______ frames
- -55.0000 125.0000 30.0000 81

4 omega 79.00 127.00 1.0000 8.0000
omega____ theta____ kappa____ phi______ frames
- 55.0000 108.0000 153.0000 48

5 omega 26.00 125.00 1.0000 8.0000
omega____ theta____ kappa____ phi______ frames
- 55.0000 77.0000 -120.0000 99

6 omega 41.00 143.00 1.0000 16.0000
omega____ theta____ kappa____ phi______ frames
- 110.0000 -92.0000 120.0000 102

7 omega 35.00 134.00 1.0000 16.0000
omega____ theta____ kappa____ phi______ frames
- 110.0000 178.0000 30.0000 99

8 omega 38.00 72.00 1.0000 16.0000
omega____ theta____ kappa____ phi______ frames
- 110.0000 -25.0000 120.0000 34

9 omega 40.00 71.00 1.0000 16.0000
omega____ theta____ kappa____ phi______ frames
- 110.0000 -38.0000 0.0000 31

10 omega 38.00 71.00 1.0000 16.0000
omega____ theta____ kappa____ phi______ frames
- 110.0000 -38.0000 -30.0000 33

11 omega 37.00 62.00 1.0000 16.0000
omega____ theta____ kappa____ phi______ frames
- 110.0000 -25.0000 -60.0000 25

12 omega 37.00 69.00 1.0000 16.0000
omega____ theta____ kappa____ phi______ frames
- 110.0000 -25.0000 -90.0000 32

13 omega 54.00 148.00 1.0000 16.0000
omega____ theta____ kappa____ phi______ frames
- 110.0000 -92.0000 -30.0000 94
;
_diffrn_measurement_device 'kappa diffractometer'
_diffrn_measurement_device_type 'Xcalibur, Sapphire3, Gemini ultra'
_diffrn_measurement_method '\w scans'
_diffrn_orient_matrix_UB_11 -0.0150798000
_diffrn_orient_matrix_UB_12 0.1625702000
_diffrn_orient_matrix_UB_13 -0.0182586000
_diffrn_orient_matrix_UB_21 0.0066455000
_diffrn_orient_matrix_UB_22 0.0373033000
_diffrn_orient_matrix_UB_23 0.0669534000
_diffrn_orient_matrix_UB_31 0.0799728000
_diffrn_orient_matrix_UB_32 0.0277406000
_diffrn_orient_matrix_UB_33 0.0169599000
_diffrn_radiation_monochromator mirror
_diffrn_radiation_probe x-ray
_diffrn_radiation_type CuK\a
_diffrn_radiation_wavelength 1.5418
_diffrn_reflns_av_R_equivalents 0.0944
_diffrn_reflns_av_unetI/netI 0.1412
_diffrn_reflns_limit_h_max 23
_diffrn_reflns_limit_h_min -18
_diffrn_reflns_limit_k_max 10
_diffrn_reflns_limit_k_min -10
_diffrn_reflns_limit_l_max 24
_diffrn_reflns_limit_l_min -27
_diffrn_reflns_number 12802
_diffrn_reflns_theta_full 66.50
_diffrn_reflns_theta_max 66.99
_diffrn_reflns_theta_min 5.01
_diffrn_source 'sealed X-ray tube'
_diffrn_source_current 0.04
_diffrn_source_target Cu
_diffrn_source_voltage 50000
_exptl_absorpt_coefficient_mu 1.220
_exptl_absorpt_correction_T_max 1.00000
_exptl_absorpt_correction_T_min 0.86450
_exptl_absorpt_correction_type multi-scan
_exptl_absorpt_process_details
;
CrysAlisPro, Agilent Technologies,
Version 1.171.35.15 (release 03-08-2011 CrysAlis171 .NET)
(compiled Aug 3 2011,13:03:54)
Empirical absorption correction using spherical harmonics,
implemented in SCALE3 ABSPACK scaling algorithm.
;
_exptl_crystal_colour red
_exptl_crystal_density_diffrn 1.279
_exptl_crystal_density_method 'not measured'
_exptl_crystal_description bar
_exptl_crystal_F_000 1622
_exptl_crystal_size_max 0.38
_exptl_crystal_size_mid 0.12
_exptl_crystal_size_min 0.05
_refine_diff_density_max 0.300
_refine_diff_density_min -0.330
_refine_diff_density_rms 0.050
_refine_ls_extinction_method none
_refine_ls_goodness_of_fit_ref 1.007
_refine_ls_hydrogen_treatment constr
_refine_ls_matrix_type full
_refine_ls_number_parameters 511
_refine_ls_number_reflns 6913
_refine_ls_number_restraints 4
_refine_ls_restrained_S_all 1.009
_refine_ls_R_factor_all 0.1464
_refine_ls_R_factor_gt 0.0721
_refine_ls_shift/su_max 0.000
_refine_ls_shift/su_mean 0.000
_refine_ls_structure_factor_coef Fsqd
_refine_ls_weighting_details
;
calc
[0.00000+1.00000exp(0.95(sin\q/\l)^2^)]/
[\s^2^(Fo^2^)+0.0000+0.0000*P+(0.0180P)^2^+0.0000sin\q/\l]
where P = 0.33333Fo^2^ + 0.66667Fc^2^
;
_refine_ls_weighting_scheme calc
_refine_ls_wR_factor_gt 0.1321
_refine_ls_wR_factor_ref 0.1651
_reflns_number_gt 3363
_reflns_number_total 6913
_reflns_threshold_expression >2sigma(I)
_cod_data_source_file c2sc01108e.txt
_cod_data_source_block jie1cult
_cod_depositor_comments
;
The following automatic conversions were performed:

'_symmetry_cell_setting' value 'Monoclinic' changed to 'monoclinic'
according to
/usr/data/users/saulius/automatic-downloads/retrospective/RSC/lib/dictionaries/cif_core.dic
dictionary named 'cif_core.dic' version 2.4.2 from 2011-04-26.

Automatic conversion script
Id: cif_fix_values 2281 2013-09-26 08:29:07Z andrius 
;
_cod_original_sg_symbol_H-M P2(1)/c
_cod_original_formula_sum 'C49.90 H48.60 Cl0.20 N O3.90 S'
_cod_database_code 1515148
_reflns_odcompleteness_completeness 98.45
_reflns_odcompleteness_iscentric 1
_reflns_odcompleteness_theta 68.13

loop_
_space_group_symop_id
_space_group_symop_operation_xyz
1 'x, y, z'
2 '-x, y+1/2, -z+1/2'
3 '-x, -y, -z'
4 'x, -y-1/2, z-1/2'

loop_
_atom_site_label
_atom_site_type_symbol
_atom_site_fract_x
_atom_site_fract_y
_atom_site_fract_z
_atom_site_U_iso_or_equiv
_atom_site_adp_type
_atom_site_occupancy
_atom_site_symmetry_multiplicity
_atom_site_calc_flag
_atom_site_refinement_flags
_atom_site_disorder_assembly
_atom_site_disorder_group
S1 S 0.37462(6) 0.44856(15) 0.62665(6) 0.0603(3) Uani 1 1 d . . .
O1 O 0.3202(2) 0.3439(4) 0.6224(2) 0.0904(13) Uani 1 1 d . . .
O2 O 0.3512(2) 0.5969(4) 0.6330(2) 0.0890(13) Uani 1 1 d . . .
O3 O 0.4053(2) 0.4370(5) 0.57931(16) 0.0954(15) Uani 1 1 d . . .
N1 N 0.60990(18) 0.2348(4) 0.63068(16) 0.0529(9) Uani 1 1 d . . .
C1 C 0.5981(2) 0.2286(5) 0.5703(2) 0.0497(11) Uani 1 1 d . . .
C2 C 0.6620(2) 0.1610(5) 0.5600(2) 0.0456(10) Uani 1 1 d . . .
C3 C 0.7109(2) 0.1346(5) 0.6259(2) 0.0487(10) Uani 1 1 d . . .
C4 C 0.7798(2) 0.0855(5) 0.6489(2) 0.0596(12) Uani 1 1 d . . .
H4 H 0.8052 0.0651 0.6221 0.072 Uiso 1 1 calc R . .
C5 C 0.8113(3) 0.0667(5) 0.7128(2) 0.0680(15) Uani 1 1 d . . .
H5 H 0.8587 0.0323 0.7299 0.082 Uiso 1 1 calc R . .
C6 C 0.7749(3) 0.0969(5) 0.7512(2) 0.0631(13) Uani 1 1 d . . .
H6 H 0.7975 0.0796 0.7944 0.076 Uiso 1 1 calc R . .
C7 C 0.7066(2) 0.1517(5) 0.7301(2) 0.0592(12) Uani 1 1 d . . .
H7 H 0.6817 0.1743 0.7571 0.071 Uiso 1 1 calc R . .
C8 C 0.6769(2) 0.1712(5) 0.6656(2) 0.0502(11) Uani 1 1 d . . .
C9 C 0.6938(2) 0.2631(5) 0.5240(2) 0.0521(11) Uani 1 1 d . . .
H9A H 0.7040 0.3589 0.5446 0.078 Uiso 1 1 calc R . .
H9B H 0.6600 0.2754 0.4816 0.078 Uiso 1 1 calc R . .
H9C H 0.7378 0.2202 0.5227 0.078 Uiso 1 1 calc R . .
C10 C 0.6418(2) 0.0112(5) 0.5275(2) 0.0609(13) Uani 1 1 d . . .
H10A H 0.6112 0.0264 0.4842 0.091 Uiso 1 1 calc R . .
H10B H 0.6165 -0.0472 0.5487 0.091 Uiso 1 1 calc R . .
H10C H 0.6849 -0.0409 0.5290 0.091 Uiso 1 1 calc R . .
C11 C 0.5631(2) 0.3056(5) 0.6603(2) 0.0558(12) Uani 1 1 d . . .
H11A H 0.5400 0.3932 0.6361 0.067 Uiso 1 1 calc R . .
H11B H 0.5917 0.3377 0.7028 0.067 Uiso 1 1 calc R . .
C12 C 0.5078(2) 0.1983(5) 0.6626(2) 0.0557(11) Uani 1 1 d . . .
H12A H 0.5299 0.1018 0.6772 0.067 Uiso 1 1 calc R . .
H12B H 0.4718 0.1854 0.6206 0.067 Uiso 1 1 calc R . .
C13 C 0.4718(3) 0.2567(6) 0.7072(2) 0.0625(13) Uani 1 1 d . . .
H13A H 0.4316 0.1908 0.7039 0.075 Uiso 1 1 calc R . .
H13B H 0.5063 0.2477 0.7501 0.075 Uiso 1 1 calc R . .
C14 C 0.4445(3) 0.4110(5) 0.6986(2) 0.0591(12) Uani 1 1 d . . .
H14A H 0.4845 0.4778 0.7024 0.071 Uiso 1 1 calc R . .
H14B H 0.4274 0.4346 0.7328 0.071 Uiso 1 1 calc R . .
C21 C 0.5321(2) 0.2769(5) 0.52564(19) 0.0480(11) Uani 1 1 d . . .
H21 H 0.4985 0.3210 0.5403 0.058 Uiso 1 1 calc R . .
C22 C 0.5155(2) 0.2632(5) 0.4646(2) 0.0494(11) Uani 1 1 d . . .
H22 H 0.5513 0.2275 0.4505 0.059 Uiso 1 1 calc R . .
C23 C 0.4465(2) 0.2985(5) 0.41717(19) 0.0444(10) Uani 1 1 d . . .
C24 C 0.4342(2) 0.2546(5) 0.35624(19) 0.0477(10) Uani 1 1 d . . .
H24 H 0.4706 0.2069 0.3462 0.057 Uiso 1 1 calc R . .
C25 C 0.3692(2) 0.2805(5) 0.31078(19) 0.0497(11) Uani 1 1 d . . .
H25 H 0.3611 0.2475 0.2698 0.060 Uiso 1 1 calc R . .
C26 C 0.31554(19) 0.3530(4) 0.32308(18) 0.0404(9) Uani 1 1 d . . .
C27 C 0.32834(19) 0.3951(4) 0.38474(19) 0.0416(9) Uani 1 1 d . . .
H27 H 0.2920 0.4431 0.3948 0.050 Uiso 1 1 calc R . .
C28 C 0.3928(2) 0.3680(5) 0.43098(19) 0.0442(10) Uani 1 1 d . . .
H28 H 0.4004 0.3970 0.4724 0.053 Uiso 1 1 calc R . .
C30 C 0.0412(2) 0.4746(5) 0.13715(19) 0.0427(9) Uani 1 1 d . . .
C31 C 0.11553(19) 0.4504(4) 0.18094(18) 0.0385(9) Uani 1 1 d . . .
C32 C 0.1510(2) 0.3204(5) 0.17959(18) 0.0432(9) Uani 1 1 d . . .
H32 H 0.1302 0.2513 0.1474 0.052 Uiso 1 1 calc R . .
C33 C 0.2157(2) 0.2906(5) 0.22423(18) 0.0427(9) Uani 1 1 d . . .
H33 H 0.2397 0.2026 0.2216 0.051 Uiso 1 1 calc R . .
C34 C 0.24729(19) 0.3882(4) 0.27397(18) 0.0385(9) Uani 1 1 d . . .
C35 C 0.2113(2) 0.5176(4) 0.27416(18) 0.0413(9) Uani 1 1 d . . .
H35 H 0.2309 0.5858 0.3069 0.050 Uiso 1 1 calc R . .
C36 C 0.1472(2) 0.5500(5) 0.22763(18) 0.0415(9) Uani 1 1 d . . .
H36 H 0.126(2) 0.644(4) 0.2306(19) 0.050 Uiso 1 1 d . . .
C40 C 0.0185(2) 0.5989(5) 0.10271(19) 0.0433(9) Uani 1 1 d . . .
C41 C 0.0678(2) 0.7130(5) 0.09509(18) 0.0432(9) Uani 1 1 d . . .
C42 C 0.0467(2) 0.8586(5) 0.0870(2) 0.0519(11) Uani 1 1 d . . .
H42 H 0.0014 0.8846 0.0877 0.062 Uiso 1 1 calc R . .
C43 C 0.0899(3) 0.9667(5) 0.0780(2) 0.0609(13) Uani 1 1 d . . .
H43 H 0.0741 1.0658 0.0726 0.073 Uiso 1 1 calc R . .
C44 C 0.1561(3) 0.9319(6) 0.0768(2) 0.0595(13) Uani 1 1 d . . .
H44 H 0.1863 1.0066 0.0715 0.071 Uiso 1 1 calc R . .
C45 C 0.1778(2) 0.7867(6) 0.0835(2) 0.0577(12) Uani 1 1 d . . .
H45 H 0.2231 0.7610 0.0826 0.069 Uiso 1 1 calc R . .
C46 C 0.1335(2) 0.6793(5) 0.09142(18) 0.0443(10) Uani 1 1 d . . .
H46 H 0.1483 0.5797 0.0945 0.053 Uiso 1 1 calc R . .
C51 C -0.0074(2) 0.3502(4) 0.13825(18) 0.0395(9) Uani 1 1 d . . .
C52 C 0.0022(2) 0.2792(5) 0.19397(19) 0.0474(10) Uani 1 1 d . . .
H52 H 0.0362 0.3159 0.2312 0.057 Uiso 1 1 calc R . .
C53 C -0.0369(2) 0.1565(5) 0.1962(2) 0.0556(11) Uani 1 1 d . . .
H53 H -0.0297 0.1102 0.2348 0.067 Uiso 1 1 calc R . .
C54 C -0.0863(2) 0.1005(5) 0.1425(2) 0.0567(12) Uani 1 1 d . . .
H54 H -0.1132 0.0159 0.1440 0.068 Uiso 1 1 calc R . .
C55 C -0.0961(2) 0.1695(5) 0.0866(2) 0.0539(11) Uani 1 1 d . . .
H55 H -0.1299 0.1318 0.0495 0.065 Uiso 1 1 calc R . .
C56 C -0.0570(2) 0.2933(5) 0.08430(19) 0.0475(10) Uani 1 1 d . . .
H56 H -0.0642 0.3394 0.0456 0.057 Uiso 1 1 calc R . .
C61 C -0.0583(2) 0.6356(5) 0.07473(19) 0.0428(9) Uani 1 1 d . . .
C62 C -0.0979(2) 0.6655(5) 0.1117(2) 0.0537(11) Uani 1 1 d . . .
H62 H -0.0770 0.6508 0.1552 0.064 Uiso 1 1 calc R . .
C63 C -0.1667(2) 0.7161(5) 0.0871(2) 0.0588(12) Uani 1 1 d . . .
H63 H -0.1920 0.7393 0.1136 0.071 Uiso 1 1 calc R . .
C64 C -0.1988(2) 0.7331(5) 0.0231(3) 0.0613(13) Uani 1 1 d . . .
H64 H -0.2463 0.7670 0.0055 0.074 Uiso 1 1 calc R . .
C65 C -0.1610(2) 0.7004(5) -0.0143(2) 0.0593(12) Uani 1 1 d . . .
H65 H -0.1830 0.7100 -0.0580 0.071 Uiso 1 1 calc R . .
C66 C -0.0910(2) 0.6536(5) 0.0105(2) 0.0502(10) Uani 1 1 d . . .
H66 H -0.0653 0.6337 -0.0160 0.060 Uiso 1 1 calc R . .
Cl1S Cl 0.2972(15) 1.036(3) 0.6584(13) 0.139(11) Uiso 0.10 1 d PD A 3
Cl2S Cl 0.4115(9) 0.8533(19) 0.6550(8) 0.074(4) Uiso 0.10 1 d PD A 3
O2S O 0.4057(3) 0.8795(7) 0.6274(3) 0.0572(15) Uiso 0.65 1 d P A 1
O3S O 0.2988(7) 1.0515(16) 0.6314(7) 0.057(3) Uiso 0.25 1 d P A 2
C1S C 0.3432(4) 0.9746(9) 0.6162(4) 0.116(3) Uiso 1 1 d D . .
C2S C 0.3185(5) 0.9727(10) 0.6696(4) 0.066(2) Uiso 0.65 1 d PD A 1
C3S C 0.3924(16) 0.833(3) 0.6309(19) 0.091(11) Uiso 0.25 1 d PD A .

loop_
_atom_site_aniso_label
_atom_site_aniso_U_11
_atom_site_aniso_U_22
_atom_site_aniso_U_33
_atom_site_aniso_U_23
_atom_site_aniso_U_13
_atom_site_aniso_U_12
S1 0.0552(6) 0.0662(8) 0.0585(7) 0.0063(7) 0.0191(5) 0.0128(6)
O1 0.065(2) 0.085(3) 0.104(3) 0.002(3) 0.010(2) -0.011(2)
O2 0.095(3) 0.073(3) 0.104(3) 0.017(2) 0.043(3) 0.035(2)
O3 0.091(3) 0.147(4) 0.052(2) 0.026(2) 0.031(2) 0.054(3)
N1 0.0409(19) 0.069(3) 0.045(2) 0.005(2) 0.0107(15) 0.0069(18)
C1 0.042(2) 0.059(3) 0.046(2) 0.004(2) 0.0123(18) 0.000(2)
C2 0.038(2) 0.043(2) 0.052(2) 0.005(2) 0.0113(18) 0.0008(18)
C3 0.043(2) 0.048(3) 0.052(3) 0.005(2) 0.0125(19) 0.003(2)
C4 0.045(2) 0.062(3) 0.065(3) -0.002(3) 0.010(2) 0.006(2)
C5 0.050(3) 0.056(3) 0.078(4) 0.011(3) -0.001(2) 0.014(2)
C6 0.062(3) 0.053(3) 0.058(3) 0.007(3) 0.001(2) 0.000(2)
C7 0.052(3) 0.063(3) 0.054(3) 0.004(3) 0.008(2) -0.005(2)
C8 0.043(2) 0.049(3) 0.052(2) 0.007(2) 0.0084(19) 0.004(2)
C9 0.048(2) 0.055(3) 0.056(3) 0.004(2) 0.021(2) 0.006(2)
C10 0.054(3) 0.045(3) 0.074(3) -0.008(2) 0.011(2) -0.002(2)
C11 0.044(2) 0.068(3) 0.048(2) 0.004(2) 0.0080(19) 0.001(2)
C12 0.059(3) 0.055(3) 0.051(3) 0.001(2) 0.015(2) -0.001(2)
C13 0.067(3) 0.073(3) 0.049(3) 0.005(3) 0.023(2) 0.009(3)
C14 0.069(3) 0.066(3) 0.045(3) -0.001(2) 0.024(2) 0.013(3)
C21 0.038(2) 0.065(3) 0.041(2) 0.008(2) 0.0127(17) 0.009(2)
C22 0.038(2) 0.058(3) 0.051(2) 0.006(2) 0.0142(18) 0.008(2)
C23 0.038(2) 0.051(2) 0.045(2) 0.002(2) 0.0150(17) 0.0038(19)
C24 0.042(2) 0.059(3) 0.044(2) -0.003(2) 0.0173(18) 0.009(2)
C25 0.043(2) 0.065(3) 0.039(2) 0.001(2) 0.0113(17) 0.007(2)
C26 0.036(2) 0.041(2) 0.044(2) 0.0036(19) 0.0140(17) -0.0007(17)
C27 0.0353(19) 0.045(2) 0.045(2) -0.0007(19) 0.0150(16) 0.0017(17)
C28 0.043(2) 0.049(2) 0.041(2) 0.001(2) 0.0155(17) -0.0027(19)
C30 0.0380(19) 0.050(2) 0.040(2) 0.000(2) 0.0139(16) -0.0012(18)
C31 0.0340(18) 0.044(2) 0.037(2) 0.0039(18) 0.0121(15) -0.0006(17)
C32 0.040(2) 0.046(2) 0.038(2) -0.0052(19) 0.0077(16) -0.0064(18)
C33 0.041(2) 0.041(2) 0.045(2) -0.0077(19) 0.0130(17) 0.0010(18)
C34 0.0337(18) 0.042(2) 0.039(2) -0.0020(18) 0.0109(16) 0.0014(17)
C35 0.041(2) 0.039(2) 0.041(2) -0.0029(19) 0.0113(17) -0.0032(17)
C36 0.042(2) 0.042(2) 0.041(2) 0.0005(19) 0.0150(17) 0.0042(18)
C40 0.043(2) 0.044(2) 0.043(2) 0.000(2) 0.0142(17) -0.0025(18)
C41 0.038(2) 0.046(2) 0.040(2) 0.0038(19) 0.0067(16) -0.0088(18)
C42 0.047(2) 0.053(3) 0.050(3) 0.001(2) 0.0095(19) -0.004(2)
C43 0.071(3) 0.046(3) 0.053(3) 0.003(2) 0.006(2) -0.007(2)
C44 0.064(3) 0.065(3) 0.042(2) 0.009(2) 0.010(2) -0.023(3)
C45 0.055(3) 0.076(3) 0.042(2) 0.003(2) 0.017(2) -0.015(3)
C46 0.045(2) 0.046(2) 0.039(2) 0.0049(19) 0.0123(17) -0.0078(19)
C51 0.0377(19) 0.036(2) 0.043(2) 0.0003(19) 0.0127(16) -0.0019(17)
C52 0.047(2) 0.056(3) 0.038(2) 0.003(2) 0.0143(18) -0.006(2)
C53 0.056(3) 0.062(3) 0.053(3) 0.010(2) 0.023(2) -0.006(2)
C54 0.052(3) 0.051(3) 0.073(3) -0.007(2) 0.029(2) -0.017(2)
C55 0.046(2) 0.059(3) 0.055(3) -0.012(2) 0.015(2) -0.014(2)
C56 0.045(2) 0.058(3) 0.039(2) 0.000(2) 0.0143(17) -0.003(2)
C61 0.038(2) 0.044(2) 0.045(2) 0.004(2) 0.0128(17) -0.0024(18)
C62 0.043(2) 0.056(3) 0.062(3) 0.010(2) 0.019(2) 0.000(2)
C63 0.049(2) 0.058(3) 0.075(3) 0.004(3) 0.028(2) 0.004(2)
C64 0.037(2) 0.053(3) 0.091(4) 0.015(3) 0.020(2) 0.001(2)
C65 0.050(3) 0.059(3) 0.059(3) 0.009(3) 0.008(2) -0.007(2)
C66 0.045(2) 0.051(3) 0.054(3) 0.006(2) 0.0161(19) -0.005(2)

loop_
_atom_type_symbol
_atom_type_description
_atom_type_scat_dispersion_real
_atom_type_scat_dispersion_imag
_atom_type_scat_source
C C 0.0181 0.0091 'International Tables Vol C Tables 4.2.6.8 and 6.1.1.4'
H H 0.0000 0.0000 'International Tables Vol C Tables 4.2.6.8 and 6.1.1.4'
Cl Cl 0.3639 0.7018 'International Tables Vol C Tables 4.2.6.8 and 6.1.1.4'
N N 0.0311 0.0180 'International Tables Vol C Tables 4.2.6.8 and 6.1.1.4'
O O 0.0492 0.0322 'International Tables Vol C Tables 4.2.6.8 and 6.1.1.4'
S S 0.3331 0.5567 'International Tables Vol C Tables 4.2.6.8 and 6.1.1.4'

loop_
_geom_angle_atom_site_label_1
_geom_angle_atom_site_label_2
_geom_angle_atom_site_label_3
_geom_angle
O1 S1 O2 110.9(3)
O1 S1 O3 115.2(3)
O1 S1 C14 105.6(2)
O2 S1 C14 105.2(2)
O3 S1 O2 112.8(3)
O3 S1 C14 106.3(2)
C1 N1 C8 110.9(4)
C1 N1 C11 126.1(4)
C8 N1 C11 122.8(4)
N1 C1 C2 109.5(4)
N1 C1 C21 121.1(4)
C21 C1 C2 129.4(4)
C1 C2 C9 112.3(4)
C1 C2 C10 110.0(4)
C3 C2 C1 101.2(3)
C3 C2 C9 113.2(4)
C3 C2 C10 108.4(4)
C9 C2 C10 111.3(4)
C4 C3 C2 130.5(4)
C8 C3 C2 109.5(4)
C8 C3 C4 120.0(4)
C3 C4 C5 117.7(5)
C6 C5 C4 121.0(5)
C5 C6 C7 122.9(5)
C6 C7 C8 114.6(5)
C3 C8 N1 108.7(4)
C3 C8 C7 123.6(4)
C7 C8 N1 127.8(4)
N1 C11 C12 109.5(4)
C11 C12 C13 109.3(4)
C14 C13 C12 118.1(4)
C13 C14 S1 115.8(4)
C22 C21 C1 123.5(4)
C21 C22 C23 125.7(4)
C24 C23 C22 117.9(4)
C28 C23 C22 122.7(4)
C28 C23 C24 119.3(4)
C25 C24 C23 119.8(4)
C24 C25 C26 122.0(4)
C25 C26 C27 117.5(4)
C25 C26 C34 122.2(4)
C27 C26 C34 120.3(3)
C28 C27 C26 121.1(4)
C27 C28 C23 120.2(4)
C31 C30 C51 112.3(3)
C40 C30 C31 124.3(4)
C40 C30 C51 123.3(4)
C32 C31 C30 120.7(4)
C36 C31 C30 120.4(4)
C36 C31 C32 118.6(4)
C33 C32 C31 120.8(4)
C32 C33 C34 121.3(4)
C33 C34 C26 121.1(4)
C35 C34 C26 122.0(4)
C35 C34 C33 116.9(4)
C34 C35 C36 121.6(4)
C31 C36 C35 120.7(4)
C30 C40 C41 123.1(4)
C30 C40 C61 121.3(4)
C61 C40 C41 115.3(4)
C42 C41 C40 119.9(4)
C42 C41 C46 117.1(4)
C46 C41 C40 122.9(4)
C43 C42 C41 121.6(4)
C42 C43 C44 120.4(5)
C43 C44 C45 119.2(4)
C46 C45 C44 119.8(5)
C45 C46 C41 121.9(4)
C52 C51 C30 119.3(4)
C52 C51 C56 118.2(4)
C56 C51 C30 122.2(4)
C53 C52 C51 121.2(4)
C52 C53 C54 120.4(4)
C53 C54 C55 119.1(4)
C54 C55 C56 120.6(4)
C55 C56 C51 120.4(4)
C62 C61 C40 121.0(4)
C62 C61 C66 118.0(4)
C66 C61 C40 120.8(4)
C63 C62 C61 121.9(5)
C62 C63 C64 119.6(4)
C65 C64 C63 119.3(4)
C64 C65 C66 121.2(5)
C65 C66 C61 120.1(4)
C3S Cl2S C1S 65(2)
C3S O2S C1S 93(3)
Cl1S C1S Cl2S 114.6(14)
O2S C1S Cl1S 135.7(13)
O2S C1S Cl2S 21.3(6)
O2S C1S C2S 111.5(7)
O2S C1S C3S 19.2(13)
O3S C1S Cl1S 20.9(13)
O3S C1S Cl2S 135.1(11)
O3S C1S O2S 155.7(10)
O3S C1S C2S 46.0(8)
O3S C1S C3S 146.2(18)
C2S C1S Cl1S 25.3(11)
C2S C1S Cl2S 90.2(8)
C2S C1S C3S 100.5(17)
C3S C1S Cl1S 126(2)
C3S C1S Cl2S 19.5(14)
Cl2S C3S C1S 95(3)
O2S C3S Cl2S 72(5)
O2S C3S C1S 68(2)

loop_
_geom_bond_atom_site_label_1
_geom_bond_atom_site_label_2
_geom_bond_distance
S1 O1 1.432(4)
S1 O2 1.456(4)
S1 O3 1.438(4)
S1 C14 1.789(5)
N1 C1 1.329(5)
N1 C8 1.428(5)
N1 C11 1.495(5)
C1 C2 1.523(5)
C1 C21 1.432(5)
C2 C3 1.509(6)
C2 C9 1.532(5)
C2 C10 1.540(6)
C3 C4 1.377(6)
C3 C8 1.367(6)
C4 C5 1.395(7)
C5 C6 1.365(7)
C6 C7 1.381(6)
C7 C8 1.404(6)
C11 C12 1.499(6)
C12 C13 1.550(6)
C13 C14 1.497(6)
C21 C22 1.334(6)
C22 C23 1.469(5)
C23 C24 1.397(5)
C23 C28 1.385(5)
C24 C25 1.379(6)
C25 C26 1.382(5)
C26 C27 1.406(5)
C26 C34 1.475(5)
C27 C28 1.381(5)
C30 C31 1.498(5)
C30 C40 1.366(5)
C30 C51 1.504(5)
C31 C32 1.389(5)
C31 C36 1.380(5)
C32 C33 1.373(5)
C33 C34 1.412(5)
C34 C35 1.386(5)
C35 C36 1.388(5)
C40 C41 1.491(5)
C40 C61 1.490(5)
C41 C42 1.384(6)
C41 C46 1.394(5)
C42 C43 1.379(6)
C43 C44 1.383(7)
C44 C45 1.385(7)
C45 C46 1.380(6)
C51 C52 1.390(5)
C51 C56 1.392(5)
C52 C53 1.378(6)
C53 C54 1.383(6)
C54 C55 1.384(6)
C55 C56 1.388(6)
C61 C62 1.386(6)
C61 C66 1.401(6)
C62 C63 1.380(6)
C63 C64 1.396(7)
C64 C65 1.372(6)
C65 C66 1.389(6)
Cl1S C1S 1.660(17)
Cl2S C1S 1.746(14)
Cl2S C3S 0.58(4)
O2S C1S 1.477(9)
O2S C3S 0.53(4)
O3S C1S 1.279(15)
C1S C2S 1.483(10)
C1S C3S 1.592(18)
